data_4087289
loop_
_publ_author_name
'He, Jiao'
'Deng, Cheng-Long'
'Li, Yao'
'Li, Yu-Long'
'Wu, Yu'
'Zou, Li-Ke'
'Mu, Chao'
'Luo, Qiang'
'Xie, Bin'
'Wei, Jian'
'Hu, Jing-Wen'
'Zhao, Pei-Hua'
'Zheng, Wen'

_publ_section_title
;
 A New Route to the Synthesis of Phosphine-Substituted Diiron Aza- and
 Oxadithiolate Complexes
;
_journal_issue 7
_journal_name_full Organometallics
_journal_page_first 1322
_journal_paper_doi 10.1021/acs.organomet.7b00040
_journal_volume 36
_journal_year 2017
_chemical_formula_sum 'C28 H25 Fe2 N0 O6 P S2'
_chemical_formula_weight 664.27
_chemical_name_systematic
; 
 ? 
;
_space_group_IT_number 14
_symmetry_cell_setting monoclinic
_symmetry_space_group_name_Hall '-P 2ybc'
_symmetry_space_group_name_H-M 'P 1 21/c 1'
_atom_sites_solution_hydrogens geom
_atom_sites_solution_primary direct
_atom_sites_solution_secondary difmap
_audit_creation_method SHELXL-97
_cell_angle_alpha 90.00
_cell_angle_beta 97.19(3)
_cell_angle_gamma 90.00
_cell_formula_units_Z 4
_cell_length_a 8.4932(17)
_cell_length_b 18.346(4)
_cell_length_c 18.907(4)
_cell_measurement_reflns_used 1243
_cell_measurement_temperature 100(2)
_cell_measurement_theta_max 26.7533
_cell_measurement_theta_min 2.2234
_cell_volume 2922.9(11)
_computing_structure_refinement 'SHELXL-97 (Sheldrick, 1997)'
_computing_structure_solution 'SHELXS-97 (Sheldrick, 1990)'
_diffrn_ambient_temperature 100(2)
_diffrn_measured_fraction_theta_full 0.979
_diffrn_measured_fraction_theta_max 0.979
_diffrn_measurement_device_type bruker-CCD
_diffrn_radiation_monochromator graphite
_diffrn_radiation_source 'fine-focus sealed tube'
_diffrn_radiation_type MoK\a
_diffrn_radiation_wavelength 0.71073
_diffrn_reflns_av_R_equivalents 0.0215
_diffrn_reflns_av_sigmaI/netI 0.0283
_diffrn_reflns_limit_h_max 11
_diffrn_reflns_limit_h_min -8
_diffrn_reflns_limit_k_max 22
_diffrn_reflns_limit_k_min -23
_diffrn_reflns_limit_l_max 22
_diffrn_reflns_limit_l_min -24
_diffrn_reflns_number 17324
_diffrn_reflns_theta_full 27.58
_diffrn_reflns_theta_max 27.58
_diffrn_reflns_theta_min 2.42
_exptl_absorpt_coefficient_mu 1.230
_exptl_absorpt_correction_T_max 0.7999
_exptl_absorpt_correction_T_min 0.7822
_exptl_absorpt_correction_type multi-scan
_exptl_absorpt_process_details sadabs
_exptl_crystal_colour yellow
_exptl_crystal_density_diffrn 1.510
_exptl_crystal_density_method 'not measured'
_exptl_crystal_description block
_exptl_crystal_F_000 1360
_exptl_crystal_size_max 0.21
_exptl_crystal_size_mid 0.20
_exptl_crystal_size_min 0.19
_refine_diff_density_max 1.274
_refine_diff_density_min -0.420
_refine_diff_density_rms 0.094
_refine_ls_extinction_method none
_refine_ls_goodness_of_fit_ref 1.010
_refine_ls_hydrogen_treatment mixed
_refine_ls_matrix_type full
_refine_ls_number_parameters 352
_refine_ls_number_reflns 6625
_refine_ls_number_restraints 0
_refine_ls_restrained_S_all 1.010
_refine_ls_R_factor_all 0.0380
_refine_ls_R_factor_gt 0.0312
_refine_ls_shift/su_max 0.009
_refine_ls_shift/su_mean 0.002
_refine_ls_structure_factor_coef Fsqd
_refine_ls_weighting_details 'calc w=1/[\s^2^(Fo^2^)+(0.0448P)^2^+2.0017P] where P=(Fo^2^+2Fc^2^)/3'
_refine_ls_weighting_scheme calc
_refine_ls_wR_factor_gt 0.0808
_refine_ls_wR_factor_ref 0.0846
_reflns_number_gt 5750
_reflns_number_total 6625
_reflns_threshold_expression >2sigma(I)
_cod_data_source_file om7b00040_si_002.cif
_cod_data_source_block 11
_cod_original_cell_volume 2922.9(10)
_cod_original_sg_symbol_H-M P21/c
_cod_database_code 4087289

loop_
_symmetry_equiv_pos_as_xyz
'x, y, z'
'-x, y+1/2, -z+1/2'
'-x, -y, -z'
'x, -y-1/2, z-1/2'

loop_
_atom_site_label
_atom_site_type_symbol
_atom_site_fract_x
_atom_site_fract_y
_atom_site_fract_z
_atom_site_U_iso_or_equiv
_atom_site_adp_type
_atom_site_occupancy
_atom_site_symmetry_multiplicity
_atom_site_calc_flag
_atom_site_refinement_flags
P1 P 0.65661(6) 0.80362(3) 0.34236(3) 0.01467(11) Uani 1 1 d .
Fe1 Fe 0.56861(3) 0.688297(15) 0.344817(14) 0.01460(8) Uani 1 1 d .
Fe2 Fe 0.39047(3) 0.586942(15) 0.378097(15) 0.01671(8) Uani 1 1 d .
S1 S 0.55665(6) 0.65017(3) 0.45918(3) 0.01987(11) Uani 1 1 d .
S2 S 0.30116(6) 0.69862(3) 0.34021(3) 0.02096(11) Uani 1 1 d .
O1 O 0.6126(2) 0.46365(9) 0.39706(10) 0.0375(4) Uani 1 1 d .
O2 O 0.2575(2) 0.53115(9) 0.23724(9) 0.0385(4) Uani 1 1 d .
O3 O 0.1421(2) 0.53299(10) 0.46173(9) 0.0350(4) Uani 1 1 d .
O4 O 0.8823(2) 0.61960(11) 0.35992(10) 0.0417(4) Uani 1 1 d .
O5 O 0.5208(2) 0.67324(10) 0.18911(9) 0.0376(4) Uani 1 1 d .
O6 O 0.3773(2) 0.77250(10) 0.46756(10) 0.0417(4) Uani 1 1 d .
C1 C 0.5267(3) 0.51166(12) 0.39039(11) 0.0229(4) Uani 1 1 d .
C2 C 0.3088(3) 0.55264(12) 0.29219(12) 0.0235(4) Uani 1 1 d .
C3 C 0.2374(3) 0.55473(12) 0.43020(11) 0.0237(4) Uani 1 1 d .
C4 C 0.7599(3) 0.64750(12) 0.35290(11) 0.0232(4) Uani 1 1 d .
C5 C 0.5414(2) 0.67941(12) 0.25023(11) 0.0221(4) Uani 1 1 d .
C6 C 0.5080(2) 0.87688(11) 0.33772(10) 0.0177(4) Uani 1 1 d .
C7 C 0.3759(3) 0.87464(12) 0.28551(11) 0.0234(4) Uani 1 1 d .
H7A H 0.3619 0.8342 0.2539 0.028 Uiso 1 1 calc R
C8 C 0.2647(3) 0.93080(12) 0.27916(12) 0.0252(5) Uani 1 1 d .
H8A H 0.1771 0.9286 0.2427 0.030 Uiso 1 1 calc R
C9 C 0.2799(2) 0.99024(12) 0.32544(12) 0.0251(5) Uani 1 1 d .
C10 C 0.4094(3) 0.99168(12) 0.37871(13) 0.0278(5) Uani 1 1 d .
H10A H 0.4211 1.0313 0.4113 0.033 Uiso 1 1 calc R
C11 C 0.5222(2) 0.93584(12) 0.38501(11) 0.0223(4) Uani 1 1 d .
H11A H 0.6092 0.9379 0.4217 0.027 Uiso 1 1 calc R
C12 C 0.1579(3) 1.05120(13) 0.31888(15) 0.0347(6) Uani 1 1 d .
H12A H 0.0761 1.0410 0.2788 0.052 Uiso 1 1 calc R
H12B H 0.2101 1.0975 0.3106 0.052 Uiso 1 1 calc R
H12C H 0.1087 1.0544 0.3630 0.052 Uiso 1 1 calc R
C13 C 0.7580(2) 0.81857(10) 0.26268(10) 0.0165(4) Uani 1 1 d .
C14 C 0.9032(2) 0.78339(12) 0.25916(11) 0.0221(4) Uani 1 1 d .
H14A H 0.9446 0.7516 0.2966 0.026 Uiso 1 1 calc R
C15 C 0.9878(3) 0.79445(12) 0.20137(12) 0.0240(4) Uani 1 1 d .
H15A H 1.0869 0.7707 0.2004 0.029 Uiso 1 1 calc R
C16 C 0.9287(3) 0.83989(12) 0.14495(11) 0.0243(4) Uani 1 1 d .
C17 C 0.7811(3) 0.87185(12) 0.14684(11) 0.0267(5) Uani 1 1 d .
H17A H 0.7366 0.9010 0.1079 0.032 Uiso 1 1 calc R
C18 C 0.6965(3) 0.86189(11) 0.20512(11) 0.0231(4) Uani 1 1 d .
H18A H 0.5963 0.8848 0.2055 0.028 Uiso 1 1 calc R
C19 C 1.0253(3) 0.85649(14) 0.08463(13) 0.0357(6) Uani 1 1 d .
H19A H 0.9640 0.8883 0.0498 0.054 Uiso 1 1 calc R
H19B H 1.0502 0.8109 0.0614 0.054 Uiso 1 1 calc R
H19C H 1.1241 0.8810 0.1038 0.054 Uiso 1 1 calc R
C20 C 0.8116(2) 0.83448(10) 0.41248(10) 0.0159(4) Uani 1 1 d .
C21 C 0.8312(3) 0.80162(12) 0.47950(11) 0.0239(4) Uani 1 1 d .
H21A H 0.7624 0.7631 0.4894 0.029 Uiso 1 1 calc R
C22 C 0.9510(3) 0.82462(13) 0.53239(12) 0.0278(5) Uani 1 1 d .
H22A H 0.9607 0.8022 0.5780 0.033 Uiso 1 1 calc R
C23 C 1.0560(2) 0.87958(11) 0.51938(11) 0.0217(4) Uani 1 1 d .
C24 C 1.0337(2) 0.91341(11) 0.45257(11) 0.0218(4) Uani 1 1 d .
H24A H 1.1022 0.9521 0.4430 0.026 Uiso 1 1 calc R
C25 C 0.9139(2) 0.89180(11) 0.39996(11) 0.0200(4) Uani 1 1 d .
H25A H 0.9011 0.9160 0.3552 0.024 Uiso 1 1 calc R
C26 C 1.1929(3) 0.90047(13) 0.57434(13) 0.0316(5) Uani 1 1 d .
H26A H 1.1900 0.8709 0.6173 0.047 Uiso 1 1 calc R
H26B H 1.1846 0.9522 0.5863 0.047 Uiso 1 1 calc R
H26C H 1.2932 0.8919 0.5551 0.047 Uiso 1 1 calc R
C27 C 0.4407(3) 0.71343(14) 0.50801(12) 0.0316(5) Uani 1 1 d .
H27A H 0.3528 0.6861 0.5255 0.038 Uiso 1 1 calc R
H27B H 0.5099 0.7321 0.5501 0.038 Uiso 1 1 calc R
C28 C 0.2484(3) 0.75380(14) 0.41506(14) 0.0340(5) Uani 1 1 d .
H28A H 0.1976 0.7994 0.3956 0.041 Uiso 1 1 calc R
H28B H 0.1687 0.7267 0.4387 0.041 Uiso 1 1 calc R

loop_
_atom_site_aniso_label
_atom_site_aniso_U_11
_atom_site_aniso_U_22
_atom_site_aniso_U_33
_atom_site_aniso_U_23
_atom_site_aniso_U_13
_atom_site_aniso_U_12
P1 0.0143(2) 0.0156(2) 0.0140(2) -0.00055(18) 0.00117(18) -0.00097(18)
Fe1 0.01335(14) 0.01507(14) 0.01554(14) -0.00102(10) 0.00236(10) -0.00007(10)
Fe2 0.01542(15) 0.01695(15) 0.01753(15) 0.00056(11) 0.00115(11) -0.00149(10)
S1 0.0207(3) 0.0229(3) 0.0159(2) -0.00157(19) 0.00210(18) -0.00333(19)
S2 0.0152(2) 0.0203(2) 0.0276(3) 0.0018(2) 0.0036(2) 0.00287(18)
O1 0.0345(9) 0.0320(9) 0.0438(10) -0.0023(8) -0.0040(8) 0.0119(8)
O2 0.0540(11) 0.0324(9) 0.0252(9) 0.0002(7) -0.0106(8) -0.0041(8)
O3 0.0327(9) 0.0387(10) 0.0367(9) -0.0005(8) 0.0162(8) -0.0089(7)
O4 0.0245(9) 0.0510(12) 0.0506(11) 0.0112(9) 0.0091(8) 0.0164(8)
O5 0.0419(10) 0.0503(11) 0.0201(8) -0.0087(8) 0.0021(7) -0.0081(8)
O6 0.0499(11) 0.0340(10) 0.0437(11) -0.0084(8) 0.0161(9) 0.0055(8)
C1 0.0227(11) 0.0250(11) 0.0198(10) -0.0026(8) -0.0017(8) -0.0020(9)
C2 0.0241(11) 0.0206(10) 0.0249(11) 0.0048(8) -0.0007(9) -0.0015(8)
C3 0.0236(11) 0.0220(10) 0.0252(11) -0.0022(8) 0.0021(9) -0.0013(8)
C4 0.0227(11) 0.0232(11) 0.0245(11) 0.0018(8) 0.0063(8) 0.0001(8)
C5 0.0197(10) 0.0222(10) 0.0245(11) -0.0033(8) 0.0032(8) -0.0034(8)
C6 0.0165(9) 0.0170(9) 0.0204(9) 0.0022(7) 0.0050(7) 0.0000(7)
C7 0.0243(11) 0.0203(10) 0.0247(10) -0.0008(8) 0.0002(8) -0.0004(8)
C8 0.0191(10) 0.0275(11) 0.0281(11) 0.0064(9) -0.0001(8) 0.0014(8)
C9 0.0192(10) 0.0221(11) 0.0364(12) 0.0072(9) 0.0129(9) 0.0011(8)
C10 0.0255(11) 0.0228(11) 0.0369(13) -0.0074(9) 0.0109(10) -0.0004(9)
C11 0.0173(10) 0.0238(11) 0.0259(11) -0.0046(8) 0.0035(8) 0.0000(8)
C12 0.0268(12) 0.0282(12) 0.0515(15) 0.0082(11) 0.0141(11) 0.0073(10)
C13 0.0190(10) 0.0149(9) 0.0159(9) -0.0017(7) 0.0032(7) -0.0029(7)
C14 0.0199(10) 0.0264(11) 0.0197(10) 0.0017(8) 0.0018(8) -0.0003(8)
C15 0.0186(10) 0.0282(11) 0.0263(11) -0.0039(9) 0.0071(8) -0.0017(8)
C16 0.0319(12) 0.0212(10) 0.0216(10) -0.0034(8) 0.0097(9) -0.0090(9)
C17 0.0369(13) 0.0246(11) 0.0194(10) 0.0050(8) 0.0062(9) -0.0001(9)
C18 0.0268(11) 0.0215(10) 0.0218(10) 0.0028(8) 0.0062(8) 0.0036(8)
C19 0.0429(15) 0.0359(14) 0.0321(13) 0.0005(10) 0.0200(11) -0.0092(11)
C20 0.0158(9) 0.0165(9) 0.0149(9) -0.0024(7) 0.0003(7) 0.0000(7)
C21 0.0287(12) 0.0226(11) 0.0196(10) 0.0011(8) -0.0001(9) -0.0079(8)
C22 0.0356(13) 0.0270(11) 0.0185(10) 0.0024(9) -0.0054(9) -0.0036(9)
C23 0.0211(10) 0.0194(10) 0.0231(10) -0.0082(8) -0.0032(8) 0.0034(8)
C24 0.0187(10) 0.0210(10) 0.0259(11) -0.0052(8) 0.0042(8) -0.0038(8)
C25 0.0208(10) 0.0201(10) 0.0195(10) 0.0006(8) 0.0038(8) -0.0019(8)
C26 0.0290(12) 0.0321(13) 0.0307(12) -0.0100(10) -0.0087(10) -0.0008(10)
C27 0.0379(13) 0.0355(13) 0.0239(11) -0.0081(10) 0.0138(10) -0.0040(10)
C28 0.0288(12) 0.0336(13) 0.0421(14) -0.0059(11) 0.0145(11) 0.0081(10)

loop_
_atom_type_symbol
_atom_type_description
_atom_type_scat_dispersion_real
_atom_type_scat_dispersion_imag
_atom_type_scat_source
C C 0.0033 0.0016 'International Tables Vol C Tables 4.2.6.8 and 6.1.1.4'
H H 0.0000 0.0000 'International Tables Vol C Tables 4.2.6.8 and 6.1.1.4'
N N 0.0061 0.0033 'International Tables Vol C Tables 4.2.6.8 and 6.1.1.4'
O O 0.0106 0.0060 'International Tables Vol C Tables 4.2.6.8 and 6.1.1.4'
P P 0.1023 0.0942 'International Tables Vol C Tables 4.2.6.8 and 6.1.1.4'
S S 0.1246 0.1234 'International Tables Vol C Tables 4.2.6.8 and 6.1.1.4'
Fe Fe 0.3463 0.8444 'International Tables Vol C Tables 4.2.6.8 and 6.1.1.4'

loop_
_geom_angle_atom_site_label_1
_geom_angle_atom_site_label_2
_geom_angle_atom_site_label_3
_geom_angle
C20 P1 C6 103.58(9)
C20 P1 C13 100.25(9)
C6 P1 C13 103.88(9)
C20 P1 Fe1 119.05(7)
C6 P1 Fe1 117.48(7)
C13 P1 Fe1 110.31(6)
C4 Fe1 C5 92.87(10)
C4 Fe1 P1 95.48(7)
C5 Fe1 P1 93.85(7)
C4 Fe1 S2 159.65(7)
C5 Fe1 S2 88.03(8)
P1 Fe1 S2 104.75(2)
C4 Fe1 S1 86.46(7)
C5 Fe1 S1 154.88(7)
P1 Fe1 S1 111.22(2)
S2 Fe1 S1 84.21(3)
C4 Fe1 Fe2 103.77(7)
C5 Fe1 Fe2 100.15(7)
P1 Fe1 Fe2 155.464(19)
S2 Fe1 Fe2 56.174(19)
S1 Fe1 Fe2 55.98(2)
C1 Fe2 C2 90.99(10)
C1 Fe2 C3 99.90(10)
C2 Fe2 C3 98.86(10)
C1 Fe2 S1 88.25(7)
C2 Fe2 S1 157.88(7)
C3 Fe2 S1 103.05(7)
C1 Fe2 S2 156.71(7)
C2 Fe2 S2 87.42(7)
C3 Fe2 S2 103.31(7)
S1 Fe2 S2 84.65(3)
C1 Fe2 Fe1 101.64(7)
C2 Fe2 Fe1 102.01(7)
C3 Fe2 Fe1 149.56(7)
S1 Fe2 Fe1 56.667(19)
S2 Fe2 Fe1 56.20(2)
C27 S1 Fe2 109.53(8)
C27 S1 Fe1 111.77(8)
Fe2 S1 Fe1 67.36(2)
C28 S2 Fe2 110.97(9)
C28 S2 Fe1 110.79(9)
Fe2 S2 Fe1 67.623(19)
C27 O6 C28 113.9(2)
O1 C1 Fe2 178.9(2)
O2 C2 Fe2 179.5(2)
O3 C3 Fe2 178.2(2)
O4 C4 Fe1 177.7(2)
O5 C5 Fe1 178.6(2)
C7 C6 C11 118.09(19)
C7 C6 P1 119.82(15)
C11 C6 P1 122.09(15)
C8 C7 C6 120.9(2)
C8 C7 H7A 119.5
C6 C7 H7A 119.5
C9 C8 C7 121.1(2)
C9 C8 H8A 119.5
C7 C8 H8A 119.5
C8 C9 C10 118.1(2)
C8 C9 C12 121.1(2)
C10 C9 C12 120.9(2)
C9 C10 C11 121.1(2)
C9 C10 H10A 119.4
C11 C10 H10A 119.4
C6 C11 C10 120.6(2)
C6 C11 H11A 119.7
C10 C11 H11A 119.7
C9 C12 H12A 109.5
C9 C12 H12B 109.5
H12A C12 H12B 109.5
C9 C12 H12C 109.5
H12A C12 H12C 109.5
H12B C12 H12C 109.5
C18 C13 C14 118.11(19)
C18 C13 P1 123.62(16)
C14 C13 P1 118.26(15)
C15 C14 C13 120.9(2)
C15 C14 H14A 119.6
C13 C14 H14A 119.6
C14 C15 C16 120.9(2)
C14 C15 H15A 119.5
C16 C15 H15A 119.5
C17 C16 C15 118.14(19)
C17 C16 C19 120.6(2)
C15 C16 C19 121.2(2)
C16 C17 C18 121.3(2)
C16 C17 H17A 119.4
C18 C17 H17A 119.4
C13 C18 C17 120.6(2)
C13 C18 H18A 119.7
C17 C18 H18A 119.7
C16 C19 H19A 109.5
C16 C19 H19B 109.5
H19A C19 H19B 109.5
C16 C19 H19C 109.5
H19A C19 H19C 109.5
H19B C19 H19C 109.5
C21 C20 C25 118.11(18)
C21 C20 P1 121.08(15)
C25 C20 P1 120.81(15)
C20 C21 C22 120.8(2)
C20 C21 H21A 119.6
C22 C21 H21A 119.6
C23 C22 C21 121.2(2)
C23 C22 H22A 119.4
C21 C22 H22A 119.4
C22 C23 C24 117.69(19)
C22 C23 C26 121.3(2)
C24 C23 C26 121.0(2)
C25 C24 C23 121.64(19)
C25 C24 H24A 119.2
C23 C24 H24A 119.2
C24 C25 C20 120.45(19)
C24 C25 H25A 119.8
C20 C25 H25A 119.8
C23 C26 H26A 109.5
C23 C26 H26B 109.5
H26A C26 H26B 109.5
C23 C26 H26C 109.5
H26A C26 H26C 109.5
H26B C26 H26C 109.5
O6 C27 S1 114.10(16)
O6 C27 H27A 108.7
S1 C27 H27A 108.7
O6 C27 H27B 108.7
S1 C27 H27B 108.7
H27A C27 H27B 107.6
O6 C28 S2 115.38(15)
O6 C28 H28A 108.4
S2 C28 H28A 108.4
O6 C28 H28B 108.4
S2 C28 H28B 108.4
H28A C28 H28B 107.5

loop_
_geom_bond_atom_site_label_1
_geom_bond_atom_site_label_2
_geom_bond_distance
P1 C20 1.837(2)
P1 C6 1.838(2)
P1 C13 1.847(2)
P1 Fe1 2.2462(7)
Fe1 C4 1.778(2)
Fe1 C5 1.782(2)
Fe1 S2 2.2702(7)
Fe1 S1 2.2868(7)
Fe1 Fe2 2.5261(5)
Fe2 C1 1.798(2)
Fe2 C2 1.798(2)
Fe2 C3 1.825(2)
Fe2 S1 2.2685(8)
Fe2 S2 2.2694(7)
S1 C27 1.843(2)
S2 C28 1.840(2)
O1 C1 1.140(3)
O2 C2 1.145(3)
O3 C3 1.136(3)
O4 C4 1.152(3)
O5 C5 1.152(3)
O6 C27 1.395(3)
O6 C28 1.424(3)
C6 C7 1.399(3)
C6 C11 1.399(3)
C7 C8 1.393(3)
C7 H7A 0.9500
C8 C9 1.394(3)
C8 H8A 0.9500
C9 C10 1.396(3)
C9 C12 1.520(3)
C10 C11 1.397(3)
C10 H10A 0.9500
C11 H11A 0.9500
C12 H12A 0.9800
C12 H12B 0.9800
C12 H12C 0.9800
C13 C18 1.395(3)
C13 C14 1.401(3)
C14 C15 1.396(3)
C14 H14A 0.9500
C15 C16 1.397(3)
C15 H15A 0.9500
C16 C17 1.388(3)
C16 C19 1.517(3)
C17 C18 1.401(3)
C17 H17A 0.9500
C18 H18A 0.9500
C19 H19A 0.9800
C19 H19B 0.9800
C19 H19C 0.9800
C20 C21 1.394(3)
C20 C25 1.403(3)
C21 C22 1.399(3)
C21 H21A 0.9500
C22 C23 1.388(3)
C22 H22A 0.9500
C23 C24 1.399(3)
C23 C26 1.509(3)
C24 C25 1.389(3)
C24 H24A 0.9500
C25 H25A 0.9500
C26 H26A 0.9800
C26 H26B 0.9800
C26 H26C 0.9800
C27 H27A 0.9900
C27 H27B 0.9900
C28 H28A 0.9900
C28 H28B 0.9900

loop_
_geom_torsion_atom_site_label_1
_geom_torsion_atom_site_label_2
_geom_torsion_atom_site_label_3
_geom_torsion_atom_site_label_4
_geom_torsion
C20 P1 Fe1 C4 -51.37(10)
C6 P1 Fe1 C4 -177.64(10)
C13 P1 Fe1 C4 63.62(10)
C20 P1 Fe1 C5 -144.63(10)
C6 P1 Fe1 C5 89.10(10)
C13 P1 Fe1 C5 -29.64(10)
C20 P1 Fe1 S2 126.39(8)
C6 P1 Fe1 S2 0.12(8)
C13 P1 Fe1 S2 -118.61(7)
C20 P1 Fe1 S1 36.95(8)
C6 P1 Fe1 S1 -89.32(8)
C13 P1 Fe1 S1 151.94(7)
C20 P1 Fe1 Fe2 90.44(9)
C6 P1 Fe1 Fe2 -35.83(9)
C13 P1 Fe1 Fe2 -154.56(7)
C4 Fe1 Fe2 C1 -4.07(10)
C5 Fe1 Fe2 C1 91.45(10)
P1 Fe1 Fe2 C1 -144.75(8)
S2 Fe1 Fe2 C1 172.14(7)
S1 Fe1 Fe2 C1 -80.05(7)
C4 Fe1 Fe2 C2 -97.61(10)
C5 Fe1 Fe2 C2 -2.09(10)
P1 Fe1 Fe2 C2 121.71(8)
S2 Fe1 Fe2 C2 78.60(8)
S1 Fe1 Fe2 C2 -173.59(7)
C4 Fe1 Fe2 C3 130.12(15)
C5 Fe1 Fe2 C3 -134.36(15)
P1 Fe1 Fe2 C3 -10.56(15)
S2 Fe1 Fe2 C3 -53.67(14)
S1 Fe1 Fe2 C3 54.14(14)
C4 Fe1 Fe2 S1 75.98(8)
C5 Fe1 Fe2 S1 171.50(7)
P1 Fe1 Fe2 S1 -64.70(5)
S2 Fe1 Fe2 S1 -107.81(3)
C4 Fe1 Fe2 S2 -176.21(7)
C5 Fe1 Fe2 S2 -80.69(8)
P1 Fe1 Fe2 S2 43.11(5)
S1 Fe1 Fe2 S2 107.81(3)
C1 Fe2 S1 C27 -148.67(11)
C2 Fe2 S1 C27 123.0(2)
C3 Fe2 S1 C27 -48.91(11)
S2 Fe2 S1 C27 53.54(9)
Fe1 Fe2 S1 C27 106.16(9)
C1 Fe2 S1 Fe1 105.17(7)
C2 Fe2 S1 Fe1 16.85(19)
C3 Fe2 S1 Fe1 -155.07(7)
S2 Fe2 S1 Fe1 -52.62(2)
C4 Fe1 S1 C27 147.84(11)
C5 Fe1 S1 C27 -122.96(19)
P1 Fe1 S1 C27 53.33(9)
S2 Fe1 S1 C27 -50.26(9)
Fe2 Fe1 S1 C27 -102.92(9)
C4 Fe1 S1 Fe2 -109.24(7)
C5 Fe1 S1 Fe2 -20.04(17)
P1 Fe1 S1 Fe2 156.25(2)
S2 Fe1 S1 Fe2 52.65(2)
C1 Fe2 S2 C28 -124.48(19)
C2 Fe2 S2 C28 149.02(11)
C3 Fe2 S2 C28 50.53(11)
S1 Fe2 S2 C28 -51.65(9)
Fe1 Fe2 S2 C28 -104.68(9)
C1 Fe2 S2 Fe1 -19.81(17)
C2 Fe2 S2 Fe1 -106.30(7)
C3 Fe2 S2 Fe1 155.20(7)
S1 Fe2 S2 Fe1 53.03(2)
C4 Fe1 S2 C28 115.6(2)
C5 Fe1 S2 C28 -151.47(12)
P1 Fe1 S2 C28 -58.01(9)
S1 Fe1 S2 C28 52.45(9)
Fe2 Fe1 S2 C28 104.93(9)
C4 Fe1 S2 Fe2 10.6(2)
C5 Fe1 S2 Fe2 103.60(7)
P1 Fe1 S2 Fe2 -162.93(2)
S1 Fe1 S2 Fe2 -52.479(18)
C2 Fe2 C1 O1 13(11)
C3 Fe2 C1 O1 112(11)
S1 Fe2 C1 O1 -145(11)
S2 Fe2 C1 O1 -72(11)
Fe1 Fe2 C1 O1 -89(11)
C1 Fe2 C2 O2 -99(30)
C3 Fe2 C2 O2 161(100)
S1 Fe2 C2 O2 -11(30)
S2 Fe2 C2 O2 58(30)
Fe1 Fe2 C2 O2 3(30)
C1 Fe2 C3 O3 -50(7)
C2 Fe2 C3 O3 43(7)
S1 Fe2 C3 O3 -140(7)
S2 Fe2 C3 O3 132(7)
Fe1 Fe2 C3 O3 176(100)
C5 Fe1 C4 O4 -132(6)
P1 Fe1 C4 O4 134(6)
S2 Fe1 C4 O4 -40(6)
S1 Fe1 C4 O4 23(6)
Fe2 Fe1 C4 O4 -31(6)
C4 Fe1 C5 O5 138(9)
P1 Fe1 C5 O5 -126(9)
S2 Fe1 C5 O5 -21(9)
S1 Fe1 C5 O5 50(9)
Fe2 Fe1 C5 O5 34(9)
C20 P1 C6 C7 175.24(16)
C13 P1 C6 C7 70.87(18)
Fe1 P1 C6 C7 -51.23(18)
C20 P1 C6 C11 -4.61(19)
C13 P1 C6 C11 -108.98(18)
Fe1 P1 C6 C11 128.92(16)
C11 C6 C7 C8 2.3(3)
P1 C6 C7 C8 -177.58(16)
C6 C7 C8 C9 -1.2(3)
C7 C8 C9 C10 -0.4(3)
C7 C8 C9 C12 -179.5(2)
C8 C9 C10 C11 1.0(3)
C12 C9 C10 C11 -179.9(2)
C7 C6 C11 C10 -1.7(3)
P1 C6 C11 C10 178.14(16)
C9 C10 C11 C6 0.1(3)
C20 P1 C13 C18 -123.59(18)
C6 P1 C13 C18 -16.71(19)
Fe1 P1 C13 C18 110.03(17)
C20 P1 C13 C14 57.67(17)
C6 P1 C13 C14 164.56(16)
Fe1 P1 C13 C14 -68.70(16)
C18 C13 C14 C15 3.3(3)
P1 C13 C14 C15 -177.91(16)
C13 C14 C15 C16 -1.1(3)
C14 C15 C16 C17 -2.1(3)
C14 C15 C16 C19 175.5(2)
C15 C16 C17 C18 3.0(3)
C19 C16 C17 C18 -174.6(2)
C14 C13 C18 C17 -2.3(3)
P1 C13 C18 C17 178.92(16)
C16 C17 C18 C13 -0.8(3)
C6 P1 C20 C21 106.87(18)
C13 P1 C20 C21 -146.00(17)
Fe1 P1 C20 C21 -25.7(2)
C6 P1 C20 C25 -73.27(18)
C13 P1 C20 C25 33.86(18)
Fe1 P1 C20 C25 154.11(14)
C25 C20 C21 C22 -0.8(3)
P1 C20 C21 C22 179.04(18)
C20 C21 C22 C23 -1.5(4)
C21 C22 C23 C24 2.8(3)
C21 C22 C23 C26 -175.2(2)
C22 C23 C24 C25 -1.8(3)
C26 C23 C24 C25 176.1(2)
C23 C24 C25 C20 -0.4(3)
C21 C20 C25 C24 1.7(3)
P1 C20 C25 C24 -178.13(15)
C28 O6 C27 S1 72.3(2)
Fe2 S1 C27 O6 -71.39(19)
Fe1 S1 C27 O6 1.3(2)
C27 O6 C28 S2 -69.2(2)
Fe2 S2 C28 O6 65.3(2)
Fe1 S2 C28 O6 -7.9(2)
